data_2233709
loop_
_publ_author_name
'Choi, Hong Dae'
'Seo, Pil Ja'
'Lee, Uk'

_publ_section_title
;
 5-Fluoro-2-methyl-3-(4-methylphenylsulfonyl)-1-benzofuran
;
_journal_coeditor_code ZJ2054
_journal_issue 2
_journal_name_full 'Acta Crystallographica Section E'
_journal_page_first o455
_journal_paper_doi 10.1107/S1600536812001602
_journal_volume 68
_journal_year 2012
_chemical_formula_iupac 'C16 H13 F O3 S'
_chemical_formula_moiety 'C16 H13 F O3 S'
_chemical_formula_sum 'C16 H13 F O3 S'
_chemical_formula_weight 304.32
_chemical_name_systematic
;
5-Fluoro-2-methyl-3-(4-methylphenylsulfonyl)-1-benzofuran
;
_space_group_IT_number 14
_symmetry_cell_setting monoclinic
_symmetry_space_group_name_Hall '-P 2ybc'
_symmetry_space_group_name_H-M 'P 1 21/c 1'
_atom_sites_solution_hydrogens difmap
_atom_sites_solution_primary direct
_atom_sites_solution_secondary difmap
_cell_angle_alpha 90.00
_cell_angle_beta 104.422(2)
_cell_angle_gamma 90.00
_cell_formula_units_Z 4
_cell_length_a 9.9429(6)
_cell_length_b 19.7506(11)
_cell_length_c 7.3696(4)
_cell_measurement_reflns_used 3987
_cell_measurement_temperature 173(2)
_cell_measurement_theta_max 27.59
_cell_measurement_theta_min 2.35
_cell_volume 1401.62(14)
_computing_cell_refinement '<i>SAINT</i> (Bruker, 2009)'
_computing_data_collection '<i>APEX2</i> (Bruker, 2009)'
_computing_data_reduction '<i>SAINT</i> (Bruker, 2009)'
_computing_molecular_graphics '<i>ORTEP-3</i> (Farrugia, 1997) and <i>DIAMOND</i> (Brandenburg, 1998)'
_computing_publication_material '<i>SHELXL97</i> (Sheldrick, 2008)'
_computing_structure_refinement '<i>SHELXL97</i> (Sheldrick, 2008)'
_computing_structure_solution '<i>SHELXS97</i> (Sheldrick, 2008)'
_diffrn_ambient_temperature 173(2)
_diffrn_detector_area_resol_mean 10.0
_diffrn_measured_fraction_theta_full 0.987
_diffrn_measured_fraction_theta_max 0.987
_diffrn_measurement_device_type 'Bruker SMART APEXII CCD'
_diffrn_measurement_method '\f and \w scans'
_diffrn_radiation_monochromator 'graphite multilayer'
_diffrn_radiation_source 'rotating anode'
_diffrn_radiation_type MoK\a
_diffrn_radiation_wavelength 0.71073
_diffrn_reflns_av_R_equivalents 0.0367
_diffrn_reflns_av_sigmaI/netI 0.0388
_diffrn_reflns_limit_h_max 13
_diffrn_reflns_limit_h_min -10
_diffrn_reflns_limit_k_max 25
_diffrn_reflns_limit_k_min -26
_diffrn_reflns_limit_l_max 8
_diffrn_reflns_limit_l_min -9
_diffrn_reflns_number 12926
_diffrn_reflns_theta_full 28.43
_diffrn_reflns_theta_max 28.43
_diffrn_reflns_theta_min 2.06
_diffrn_standards_number 0
_exptl_absorpt_coefficient_mu 0.249
_exptl_absorpt_correction_T_max 0.7457
_exptl_absorpt_correction_T_min 0.6267
_exptl_absorpt_correction_type multi-scan
_exptl_absorpt_process_details '(SADABS; Bruker, 2009)'
_exptl_crystal_colour colourless
_exptl_crystal_density_diffrn 1.442
_exptl_crystal_density_method 'not measured'
_exptl_crystal_description block
_exptl_crystal_F_000 632
_exptl_crystal_size_max 0.306
_exptl_crystal_size_mid 0.169
_exptl_crystal_size_min 0.096
_refine_diff_density_max 0.405
_refine_diff_density_min -0.392
_refine_ls_extinction_method none
_refine_ls_goodness_of_fit_ref 1.020
_refine_ls_hydrogen_treatment constr
_refine_ls_matrix_type full
_refine_ls_number_parameters 192
_refine_ls_number_reflns 3487
_refine_ls_number_restraints 0
_refine_ls_restrained_S_all 1.020
_refine_ls_R_factor_all 0.0578
_refine_ls_R_factor_gt 0.0414
_refine_ls_shift/su_max 0.000
_refine_ls_shift/su_mean 0.000
_refine_ls_structure_factor_coef Fsqd
_refine_ls_weighting_details 'calc w=1/[\s^2^(Fo^2^)+(0.0475P)^2^+0.6535P] where P=(Fo^2^+2Fc^2^)/3'
_refine_ls_weighting_scheme calc
_refine_ls_wR_factor_gt 0.0994
_refine_ls_wR_factor_ref 0.1082
_reflns_number_gt 2701
_reflns_number_total 3487
_reflns_threshold_expression I>2\s(I)
_cod_data_source_file zj2054.cif
_cod_data_source_block I
_cod_original_sg_symbol_H-M 'P 21/c'
_cod_database_code 2233709
_cod_database_fobs_code 2233709

loop_
_symmetry_equiv_pos_as_xyz
'x, y, z'
'-x, y+1/2, -z+1/2'
'-x, -y, -z'
'x, -y-1/2, z-1/2'

loop_
_atom_site_type_symbol
_atom_site_label
_atom_site_fract_x
_atom_site_fract_y
_atom_site_fract_z
_atom_site_U_iso_or_equiv
_atom_site_adp_type
_atom_site_calc_flag
_atom_site_refinement_flags
_atom_site_occupancy
_atom_site_symmetry_multiplicity
S S1 0.23477(5) 0.39305(2) 0.03088(6) 0.02577(13) Uani d . 1 2
F F1 0.32677(14) 0.67906(6) 0.15349(19) 0.0497(3) Uani d . 1 2
O O1 0.60793(13) 0.44400(6) 0.32052(17) 0.0316(3) Uani d . 1 2
O O2 0.16250(14) 0.44195(7) -0.10210(17) 0.0329(3) Uani d . 1 2
O O3 0.26402(14) 0.32735(6) -0.03226(18) 0.0344(3) Uani d . 1 2
C C1 0.38972(18) 0.43036(9) 0.1497(2) 0.0252(4) Uani d . 1 2
C C2 0.41125(18) 0.50213(9) 0.1841(2) 0.0240(4) Uani d . 1 2
C C3 0.3330(2) 0.56078(9) 0.1352(2) 0.0291(4) Uani d . 1 2
H H3 0.2397 0.5597 0.0621 0.035 Uiso calc R 1 2
C C4 0.3993(2) 0.62026(9) 0.1994(3) 0.0345(4) Uani d . 1 2
C C5 0.5348(2) 0.62513(10) 0.3054(3) 0.0369(5) Uani d . 1 2
H H5 0.5739 0.6682 0.3448 0.044 Uiso calc R 1 2
C C6 0.6127(2) 0.56735(10) 0.3534(2) 0.0340(4) Uani d . 1 2
H H6 0.7062 0.5689 0.4257 0.041 Uiso calc R 1 2
C C7 0.54778(19) 0.50706(9) 0.2910(2) 0.0278(4) Uani d . 1 2
C C8 0.50969(19) 0.39822(9) 0.2337(2) 0.0287(4) Uani d . 1 2
C C9 0.5545(2) 0.32675(10) 0.2509(3) 0.0411(5) Uani d . 1 2
H H9A 0.5648 0.3115 0.3801 0.062 Uiso calc R 1 2
H H9B 0.6437 0.3225 0.2179 0.062 Uiso calc R 1 2
H H9C 0.4848 0.2988 0.1660 0.062 Uiso calc R 1 2
C C10 0.13996(18) 0.38170(9) 0.2014(2) 0.0254(4) Uani d . 1 2
C C11 0.15659(19) 0.32275(9) 0.3064(2) 0.0285(4) Uani d . 1 2
H H11 0.2202 0.2889 0.2893 0.034 Uiso calc R 1 2
C C12 0.0791(2) 0.31405(10) 0.4364(3) 0.0329(4) Uani d . 1 2
H H12 0.0899 0.2736 0.5085 0.040 Uiso calc R 1 2
C C13 -0.01424(19) 0.36293(10) 0.4646(3) 0.0326(4) Uani d . 1 2
C C14 -0.0277(2) 0.42158(10) 0.3581(3) 0.0344(4) Uani d . 1 2
H H14 -0.0908 0.4557 0.3755 0.041 Uiso calc R 1 2
C C15 0.04855(19) 0.43154(9) 0.2272(3) 0.0307(4) Uani d . 1 2
H H15 0.0384 0.4721 0.1558 0.037 Uiso calc R 1 2
C C16 -0.0970(2) 0.35188(13) 0.6062(3) 0.0450(5) Uani d . 1 2
H H16A -0.0370 0.3581 0.7325 0.067 Uiso calc R 1 2
H H16B -0.1347 0.3058 0.5937 0.067 Uiso calc R 1 2
H H16C -0.1735 0.3846 0.5852 0.067 Uiso calc R 1 2

loop_
_atom_site_aniso_label
_atom_site_aniso_U_11
_atom_site_aniso_U_22
_atom_site_aniso_U_33
_atom_site_aniso_U_12
_atom_site_aniso_U_13
_atom_site_aniso_U_23
S1 0.0283(2) 0.0244(2) 0.0237(2) -0.00310(18) 0.00479(16) -0.00129(16)
F1 0.0602(8) 0.0247(6) 0.0693(9) 0.0029(6) 0.0258(7) 0.0003(6)
O1 0.0264(7) 0.0357(7) 0.0306(6) 0.0000(5) 0.0033(5) -0.0001(5)
O2 0.0335(7) 0.0364(7) 0.0263(6) -0.0015(6) 0.0026(5) 0.0060(5)
O3 0.0421(8) 0.0283(7) 0.0350(7) -0.0064(6) 0.0134(6) -0.0088(5)
C1 0.0263(9) 0.0247(9) 0.0247(8) -0.0013(7) 0.0064(7) -0.0010(7)
C2 0.0271(9) 0.0236(8) 0.0229(8) -0.0022(7) 0.0090(7) -0.0013(6)
C3 0.0294(9) 0.0284(9) 0.0316(9) -0.0004(7) 0.0114(7) 0.0001(7)
C4 0.0460(12) 0.0234(9) 0.0394(10) 0.0001(8) 0.0206(9) -0.0009(8)
C5 0.0471(12) 0.0322(10) 0.0360(10) -0.0156(9) 0.0191(9) -0.0110(8)
C6 0.0332(10) 0.0434(12) 0.0263(9) -0.0129(9) 0.0094(8) -0.0087(8)
C7 0.0296(9) 0.0308(10) 0.0238(8) -0.0024(7) 0.0083(7) -0.0008(7)
C8 0.0305(9) 0.0289(9) 0.0264(8) 0.0006(7) 0.0063(7) 0.0000(7)
C9 0.0422(12) 0.0333(11) 0.0454(11) 0.0104(9) 0.0062(9) 0.0032(9)
C10 0.0248(9) 0.0265(9) 0.0232(8) -0.0032(7) 0.0026(6) -0.0004(7)
C11 0.0312(9) 0.0251(9) 0.0287(8) 0.0019(7) 0.0063(7) 0.0006(7)
C12 0.0372(10) 0.0303(10) 0.0304(9) -0.0014(8) 0.0066(8) 0.0052(7)
C13 0.0266(9) 0.0426(11) 0.0271(9) -0.0033(8) 0.0041(7) -0.0009(8)
C14 0.0287(10) 0.0374(11) 0.0373(10) 0.0072(8) 0.0086(8) 0.0005(8)
C15 0.0287(9) 0.0286(10) 0.0335(9) 0.0036(8) 0.0057(7) 0.0047(7)
C16 0.0340(11) 0.0670(16) 0.0358(11) -0.0017(10) 0.0125(9) 0.0042(10)

loop_
_atom_type_symbol
_atom_type_description
_atom_type_scat_dispersion_real
_atom_type_scat_dispersion_imag
_atom_type_scat_source
C C 0.0033 0.0016 'International Tables Vol C Tables 4.2.6.8 and 6.1.1.4'
H H 0.0000 0.0000 'International Tables Vol C Tables 4.2.6.8 and 6.1.1.4'
O O 0.0106 0.0060 'International Tables Vol C Tables 4.2.6.8 and 6.1.1.4'
F F 0.0171 0.0103 'International Tables Vol C Tables 4.2.6.8 and 6.1.1.4'
S S 0.1246 0.1234 'International Tables Vol C Tables 4.2.6.8 and 6.1.1.4'

loop_
_geom_angle_atom_site_label_1
_geom_angle_atom_site_label_2
_geom_angle_atom_site_label_3
_geom_angle
O3 S1 O2 119.70(8)
O3 S1 C1 108.78(8)
O2 S1 C1 106.83(8)
O3 S1 C10 107.71(8)
O2 S1 C10 107.86(8)
C1 S1 C10 105.03(8)
C8 O1 C7 107.03(13)
C8 C1 C2 107.68(15)
C8 C1 S1 126.92(14)
C2 C1 S1 125.35(13)
C3 C2 C7 119.43(16)
C3 C2 C1 136.18(16)
C7 C2 C1 104.38(15)
C4 C3 C2 115.71(17)
C4 C3 H3 122.1
C2 C3 H3 122.1
F1 C4 C3 117.65(18)
F1 C4 C5 117.49(17)
C3 C4 C5 124.85(19)
C6 C5 C4 119.67(18)
C6 C5 H5 120.2
C4 C5 H5 120.2
C5 C6 C7 116.37(18)
C5 C6 H6 121.8
C7 C6 H6 121.8
O1 C7 C6 125.49(17)
O1 C7 C2 110.52(15)
C6 C7 C2 123.97(18)
C1 C8 O1 110.40(15)
C1 C8 C9 134.32(18)
O1 C8 C9 115.28(16)
C8 C9 H9A 109.5
C8 C9 H9B 109.5
H9A C9 H9B 109.5
C8 C9 H9C 109.5
H9A C9 H9C 109.5
H9B C9 H9C 109.5
C15 C10 C11 120.81(17)
C15 C10 S1 119.56(13)
C11 C10 S1 119.63(14)
C12 C11 C10 118.84(17)
C12 C11 H11 120.6
C10 C11 H11 120.6
C11 C12 C13 121.70(17)
C11 C12 H12 119.2
C13 C12 H12 119.2
C14 C13 C12 118.01(17)
C14 C13 C16 121.59(19)
C12 C13 C16 120.40(18)
C15 C14 C13 121.43(18)
C15 C14 H14 119.3
C13 C14 H14 119.3
C14 C15 C10 119.21(17)
C14 C15 H15 120.4
C10 C15 H15 120.4
C13 C16 H16A 109.5
C13 C16 H16B 109.5
H16A C16 H16B 109.5
C13 C16 H16C 109.5
H16A C16 H16C 109.5
H16B C16 H16C 109.5

loop_
_geom_bond_atom_site_label_1
_geom_bond_atom_site_label_2
_geom_bond_distance
S1 O3 1.4326(13)
S1 O2 1.4348(13)
S1 C1 1.7353(17)
S1 C10 1.7631(18)
F1 C4 1.365(2)
O1 C8 1.367(2)
O1 C7 1.375(2)
C1 C8 1.357(2)
C1 C2 1.447(2)
C2 C3 1.392(2)
C2 C7 1.393(2)
C3 C4 1.372(3)
C3 H3 0.9500
C4 C5 1.382(3)
C5 C6 1.375(3)
C5 H5 0.9500
C6 C7 1.378(3)
C6 H6 0.9500
C8 C9 1.476(3)
C9 H9A 0.9800
C9 H9B 0.9800
C9 H9C 0.9800
C10 C15 1.385(3)
C10 C11 1.385(2)
C11 C12 1.382(3)
C11 H11 0.9500
C12 C13 1.390(3)
C12 H12 0.9500
C13 C14 1.387(3)
C13 C16 1.498(3)
C14 C15 1.381(3)
C14 H14 0.9500
C15 H15 0.9500
C16 H16A 0.9800
C16 H16B 0.9800
C16 H16C 0.9800

loop_
_geom_hbond_atom_site_label_D
_geom_hbond_atom_site_label_H
_geom_hbond_atom_site_label_A
_geom_hbond_site_symmetry_A
_geom_hbond_distance_DH
_geom_hbond_distance_HA
_geom_hbond_distance_DA
_geom_hbond_angle_DHA
C15 H15 O2 3_565 0.95 2.58 3.246(2) 127.7

loop_
_geom_torsion_atom_site_label_1
_geom_torsion_atom_site_label_2
_geom_torsion_atom_site_label_3
_geom_torsion_atom_site_label_4
_geom_torsion
O3 S1 C1 C8 -23.25(18)
O2 S1 C1 C8 -153.76(16)
C10 S1 C1 C8 91.85(17)
O3 S1 C1 C2 159.88(14)
O2 S1 C1 C2 29.37(17)
C10 S1 C1 C2 -85.02(16)
C8 C1 C2 C3 178.55(19)
S1 C1 C2 C3 -4.1(3)
C8 C1 C2 C7 -0.29(18)
S1 C1 C2 C7 177.09(12)
C7 C2 C3 C4 -0.3(2)
C1 C2 C3 C4 -178.98(19)
C2 C3 C4 F1 179.49(15)
C2 C3 C4 C5 0.3(3)
F1 C4 C5 C6 -179.25(16)
C3 C4 C5 C6 -0.1(3)
C4 C5 C6 C7 -0.2(3)
C8 O1 C7 C6 -179.02(17)
C8 O1 C7 C2 -0.44(19)
C5 C6 C7 O1 178.67(16)
C5 C6 C7 C2 0.3(3)
C3 C2 C7 O1 -178.64(15)
C1 C2 C7 O1 0.44(18)
C3 C2 C7 C6 0.0(3)
C1 C2 C7 C6 179.05(16)
C2 C1 C8 O1 0.03(19)
S1 C1 C8 O1 -177.29(12)
C2 C1 C8 C9 179.8(2)
S1 C1 C8 C9 2.4(3)
C7 O1 C8 C1 0.24(19)
C7 O1 C8 C9 -179.55(16)
O3 S1 C10 C15 -152.01(14)
O2 S1 C10 C15 -21.52(16)
C1 S1 C10 C15 92.15(15)
O3 S1 C10 C11 27.24(16)
O2 S1 C10 C11 157.73(14)
C1 S1 C10 C11 -88.60(15)
C15 C10 C11 C12 0.7(3)
S1 C10 C11 C12 -178.54(14)
C10 C11 C12 C13 -0.2(3)
C11 C12 C13 C14 -0.2(3)
C11 C12 C13 C16 179.81(18)
C12 C13 C14 C15 0.2(3)
C16 C13 C14 C15 -179.84(18)
C13 C14 C15 C10 0.3(3)
C11 C10 C15 C14 -0.7(3)
S1 C10 C15 C14 178.51(14)

loop_
_cod_related_entry_id
_cod_related_entry_database
_cod_related_entry_code
1 ChemSpider 30657462
